data_1541783
loop_
_publ_author_name
'Krishnamachari, N.'
'Calvo, C.'

_publ_section_title
;
 Crystallographic studies of cobalt arsenates II. Crystal structure of Co8
 As3 O16
;
_journal_name_full 'Canadian Journal of Chemistry'
_journal_page_first 3124
_journal_page_last 3131
_journal_volume 48
_journal_year 1970
_chemical_formula_sum 'As3 Co7.8 O16'
_chemical_name_systematic 'Co7.80 As3 O16'
_space_group_IT_number 166
_symmetry_space_group_name_Hall '-R 3 2"'
_symmetry_space_group_name_H-M 'R -3 m :H'
_cell_angle_alpha 90
_cell_angle_beta 90
_cell_angle_gamma 120
_cell_formula_units_Z 3
_cell_length_a 6.046
_cell_length_b 6.046
_cell_length_c 28.062
_cell_volume 888.353
_citation_journal_id_ASTM CJCHAG
_cod_data_source_file Krishnamachari_CJCHAG_1970_971.cif
_cod_data_source_block As3Co7.8O16
_cod_database_code 1541783

loop_
_symmetry_equiv_pos_as_xyz
x,y,z
-y,x-y,z
-x+y,-x,z
y,x,-z
-x,-x+y,-z
x-y,-y,-z
-x,-y,-z
y,-x+y,-z
x-y,x,-z
-y,-x,z
x,x-y,z
-x+y,y,z
x+2/3,y+1/3,z+1/3
-y+2/3,x-y+1/3,z+1/3
-x+y+2/3,-x+1/3,z+1/3
y+2/3,x+1/3,-z+1/3
-x+2/3,-x+y+1/3,-z+1/3
x-y+2/3,-y+1/3,-z+1/3
-x+2/3,-y+1/3,-z+1/3
y+2/3,-x+y+1/3,-z+1/3
x-y+2/3,x+1/3,-z+1/3
-y+2/3,-x+1/3,z+1/3
x+2/3,x-y+1/3,z+1/3
-x+y+2/3,y+1/3,z+1/3
x+1/3,y+2/3,z+2/3
-y+1/3,x-y+2/3,z+2/3
-x+y+1/3,-x+2/3,z+2/3
y+1/3,x+2/3,-z+2/3
-x+1/3,-x+y+2/3,-z+2/3
x-y+1/3,-y+2/3,-z+2/3
-x+1/3,-y+2/3,-z+2/3
y+1/3,-x+y+2/3,-z+2/3
x-y+1/3,x+2/3,-z+2/3
-y+1/3,-x+2/3,z+2/3
x+1/3,x-y+2/3,z+2/3
-x+y+1/3,y+2/3,z+2/3

loop_
_atom_site_label
_atom_site_type_symbol
_atom_site_fract_x
_atom_site_fract_y
_atom_site_fract_z
_atom_site_occupancy
_atom_site_U_iso_or_equiv
Co1 Co+2 0 0.5 0 0.87 0.0
O1 O-2 0.1432 -0.1432 -0.0377 1 0.0
As1 As+5 0 0 0 1 0.0
O3 O-2 0 0 0.1318 1 0.0
O4 O-2 0.486 -0.486 -0.1224 1 0.0
Co2 Co+2 -0.1652 0.1652 0.9116 0.87 0.0
O2 O-2 0 0 0.3743 1 0.0
As2 As+5 0 0 0.8079 1 0.0
